data_7222287
loop_
_publ_author_name
'Korsching, Kai R.'
'Sch\"afer, Hannes'
'Sch\"onborn, Josefine'
'Nimthong-Rold\'an, Arunpatcha'
'Zeller, Matthias'
'Azov, Vladimir A.'

_publ_section_title
;
 Enhancement of Electron-donating Character in Alkylated
 Monopyrrolo-tetrathiafultvalene Derivatives
;
_journal_name_full 'RSC Adv.'
_journal_paper_doi 10.1039/C5RA19012F
_journal_year 2015
_chemical_formula_moiety 'C17 H15 N O2 S5'
_chemical_formula_sum 'C17 H15 N O2 S5'
_chemical_formula_weight 425.60
_chemical_melting_point 513
_chemical_name_systematic
11,12-Dimethyl-5-(4-methylbenzenesulfonyl)-2,8,10,13-tetrathia-5-azatricyclo[7.4.0.03,7]trideca-1(9),3,6,11-tetraen
_space_group_crystal_system triclinic
_space_group_IT_number 2
_space_group_name_Hall '-P 1'
_space_group_name_H-M_alt 'P -1'
_symmetry_space_group_name_Hall '-P 1'
_symmetry_space_group_name_H-M 'P -1'
_atom_sites_solution_hydrogens geom
_atom_sites_solution_primary patt
_atom_sites_solution_secondary difmap
_audit_creation_method SHELXL-2014/7
_audit_update_record
;
2015-07-24 deposited with the CCDC.
2015-09-23 downloaded from the CCDC.
;
_cell_angle_alpha 107.566(2)
_cell_angle_beta 103.414(2)
_cell_angle_gamma 92.688(2)
_cell_formula_units_Z 2
_cell_length_a 8.9673(14)
_cell_length_b 9.3214(15)
_cell_length_c 11.9354(19)
_cell_measurement_reflns_used 8553
_cell_measurement_temperature 100(2)
_cell_measurement_theta_max 31.3245
_cell_measurement_theta_min 2.3099
_cell_volume 917.8(3)
_computing_cell_refinement 'SAINT (Bruker, 2003)'
_computing_data_collection 'SMART (Bruker, 1998)'
_computing_data_reduction SAINT
_computing_molecular_graphics 'Mercury (Macrea, 2008)'
_computing_publication_material
;
        SHELXL97 (Sheldrick, 2008)
;
_computing_structure_refinement
;  
SHELXL-2012 (Sheldrick, 2012), 
SHELXLE Rev609 (H\"ubschle et al., 2011)
;
_computing_structure_solution 'SHELXS-97 (Sheldrick, 2008)'
_diffrn_ambient_temperature 100(2)
_diffrn_measured_fraction_theta_full 0.992
_diffrn_measured_fraction_theta_max 0.899
_diffrn_measurement_device_type 'Bruker AXS Smart Apex CCD Diffractometer'
_diffrn_measurement_method 'Phi and Omega scans'
_diffrn_radiation_type MoK\a
_diffrn_radiation_wavelength 0.71073
_diffrn_reflns_av_R_equivalents 0.0264
_diffrn_reflns_av_unetI/netI 0.0317
_diffrn_reflns_Laue_measured_fraction_full 0.992
_diffrn_reflns_Laue_measured_fraction_max 0.899
_diffrn_reflns_limit_h_max 12
_diffrn_reflns_limit_h_min -13
_diffrn_reflns_limit_k_max 13
_diffrn_reflns_limit_k_min -13
_diffrn_reflns_limit_l_max 17
_diffrn_reflns_limit_l_min -17
_diffrn_reflns_number 10464
_diffrn_reflns_point_group_measured_fraction_full 0.992
_diffrn_reflns_point_group_measured_fraction_max 0.899
_diffrn_reflns_theta_full 25.242
_diffrn_reflns_theta_max 31.331
_diffrn_reflns_theta_min 2.354
_diffrn_source 'sealed tube'
_exptl_absorpt_coefficient_mu 0.643
_exptl_absorpt_correction_T_max 0.7462
_exptl_absorpt_correction_T_min 0.6529
_exptl_absorpt_correction_type multi-scan
_exptl_absorpt_process_details 'SADABS V 2.10 (Sheldrick, 2003)'
_exptl_crystal_colour yellow
_exptl_crystal_density_diffrn 1.540
_exptl_crystal_description block
_exptl_crystal_F_000 440
_exptl_crystal_recrystallization_method 'Re-crystallisation from solvent: dichloromethane/cyclohexane'
_exptl_crystal_size_max 0.550
_exptl_crystal_size_mid 0.520
_exptl_crystal_size_min 0.390
_refine_diff_density_max 0.534
_refine_diff_density_min -0.330
_refine_diff_density_rms 0.075
_refine_ls_extinction_method none
_refine_ls_goodness_of_fit_ref 1.025
_refine_ls_hydrogen_treatment constr
_refine_ls_matrix_type full
_refine_ls_number_parameters 230
_refine_ls_number_reflns 5416
_refine_ls_number_restraints 0
_refine_ls_restrained_S_all 1.025
_refine_ls_R_factor_all 0.0303
_refine_ls_R_factor_gt 0.0290
_refine_ls_shift/su_max 0.001
_refine_ls_shift/su_mean 0.000
_refine_ls_structure_factor_coef Fsqd
_refine_ls_weighting_details 'w=1/[\s^2^(Fo^2^)+(0.0459P)^2^+0.4251P] where P=(Fo^2^+2Fc^2^)/3'
_refine_ls_weighting_scheme calc
_refine_ls_wR_factor_gt 0.0816
_refine_ls_wR_factor_ref 0.0828
_reflns_Friedel_coverage 0.000
_reflns_number_gt 5133
_reflns_number_total 5416
_reflns_threshold_expression 'I > 2\s(I)'
_cod_data_source_file c5ra19012f2.cif
_cod_data_source_block 13RN078_0m
_cod_database_code 7222287
_shelx_shelxl_version_number 2014/7
_shelx_space_group_comment
;
The symmetry employed for this shelxl refinement is uniquely defined
by the following loop, which should always be used as a source of
symmetry information in preference to the above space-group names.
They are only intended as comments.
;
_shelx_estimated_absorpt_t_min 0.719
_shelx_estimated_absorpt_t_max 0.788

loop_
_space_group_symop_operation_xyz
'x, y, z'
'-x, -y, -z'

loop_
_atom_site_label
_atom_site_type_symbol
_atom_site_fract_x
_atom_site_fract_y
_atom_site_fract_z
_atom_site_U_iso_or_equiv
_atom_site_adp_type
_atom_site_occupancy
_atom_site_site_symmetry_order
_atom_site_calc_flag
_atom_site_refinement_flags_posn
_atom_site_refinement_flags_adp
_atom_site_refinement_flags_occupancy
S1 S -0.41568(3) 0.29916(3) 0.15848(2) 0.01286(7) Uani 1 1 d . . .
O1 O -0.46048(10) 0.39971(11) 0.25816(8) 0.01871(17) Uani 1 1 d . . .
S2 S 0.15909(3) 0.27877(3) 0.43810(2) 0.01354(7) Uani 1 1 d . . .
O2 O -0.51634(10) 0.16760(10) 0.07594(9) 0.01989(18) Uani 1 1 d . . .
S3 S 0.23837(3) 0.09608(3) 0.60558(2) 0.01361(7) Uani 1 1 d . . .
S4 S 0.13780(3) -0.20992(3) 0.38519(2) 0.01299(7) Uani 1 1 d . . .
S5 S 0.06568(3) -0.04026(3) 0.20833(2) 0.01376(7) Uani 1 1 d . . .
N1 N -0.25808(11) 0.23134(11) 0.22118(9) 0.01315(17) Uani 1 1 d . . .
C1 C -0.21374(14) 0.56603(15) -0.04283(11) 0.0193(2) Uani 1 1 d . . .
C2 C -0.24854(15) 0.63989(14) 0.06632(12) 0.0202(2) Uani 1 1 d . . .
H2 H -0.2280 0.7473 0.0992 0.024 Uiso 1 1 calc R U .
C3 C -0.31294(14) 0.55905(13) 0.12824(10) 0.0161(2) Uani 1 1 d . . .
H3 H -0.3355 0.6102 0.2031 0.019 Uiso 1 1 calc R U .
C4 C -0.34347(12) 0.40266(12) 0.07853(10) 0.01212(19) Uani 1 1 d . . .
C5 C -0.31119(16) 0.32524(14) -0.03121(11) 0.0205(2) Uani 1 1 d . . .
H5 H -0.3332 0.2179 -0.0645 0.025 Uiso 1 1 calc R U .
C6 C -0.24629(17) 0.40823(16) -0.09055(12) 0.0235(3) Uani 1 1 d . . .
H6 H -0.2234 0.3568 -0.1652 0.028 Uiso 1 1 calc R U .
C7 C -0.14322(17) 0.6532(2) -0.10961(15) 0.0312(3) Uani 1 1 d . . .
H7A H -0.1351 0.7623 -0.0670 0.047 Uiso 0.67(2) 1 calc R U P
H7B H -0.2087 0.6294 -0.1926 0.047 Uiso 0.67(2) 1 calc R U P
H7C H -0.0400 0.6248 -0.1126 0.047 Uiso 0.67(2) 1 calc R U P
H7D H -0.1208 0.5820 -0.1812 0.047 Uiso 0.33(2) 1 calc R U P
H7E H -0.0472 0.7149 -0.0556 0.047 Uiso 0.33(2) 1 calc R U P
H7F H -0.2159 0.7195 -0.1355 0.047 Uiso 0.33(2) 1 calc R U P
C8 C -0.14284(13) 0.31769(13) 0.32271(10) 0.01322(19) Uani 1 1 d . . .
H8 H -0.1488 0.4141 0.3773 0.016 Uiso 1 1 calc R U .
C9 C -0.01909(12) 0.23701(12) 0.32884(10) 0.01207(19) Uani 1 1 d . . .
C10 C 0.17129(12) 0.09729(12) 0.45575(10) 0.01181(19) Uani 1 1 d . . .
C11 C 0.36046(12) -0.05043(13) 0.58854(10) 0.01341(19) Uani 1 1 d . . .
C12 C 0.31812(12) -0.18040(13) 0.49554(10) 0.01342(19) Uani 1 1 d . . .
C13 C 0.13062(12) -0.03288(12) 0.36187(10) 0.01193(19) Uani 1 1 d . . .
C14 C -0.05923(13) 0.09884(12) 0.22853(10) 0.01227(19) Uani 1 1 d . . .
C15 C -0.20700(13) 0.09720(12) 0.16261(10) 0.01324(19) Uani 1 1 d . . .
H15 H -0.2635 0.0196 0.0909 0.016 Uiso 1 1 calc R U .
C16 C 0.50792(13) -0.01032(15) 0.68857(11) 0.0173(2) Uani 1 1 d . . .
H16A H 0.4835 0.0216 0.7677 0.026 Uiso 1 1 calc R U .
H16B H 0.5724 0.0727 0.6815 0.026 Uiso 1 1 calc R U .
H16C H 0.5639 -0.0991 0.6817 0.026 Uiso 1 1 calc R U .
C17 C 0.40921(14) -0.31340(14) 0.47046(12) 0.0189(2) Uani 1 1 d . . .
H17A H 0.4905 -0.3048 0.5438 0.028 Uiso 1 1 calc R U .
H17B H 0.4562 -0.3138 0.4040 0.028 Uiso 1 1 calc R U .
H17C H 0.3400 -0.4080 0.4473 0.028 Uiso 1 1 calc R U .

loop_
_atom_site_aniso_label
_atom_site_aniso_U_11
_atom_site_aniso_U_22
_atom_site_aniso_U_33
_atom_site_aniso_U_23
_atom_site_aniso_U_13
_atom_site_aniso_U_12
S1 0.01109(12) 0.01380(13) 0.01524(13) 0.00724(10) 0.00272(9) 0.00278(9)
O1 0.0185(4) 0.0243(4) 0.0190(4) 0.0107(3) 0.0095(3) 0.0090(3)
S2 0.01163(12) 0.01146(12) 0.01539(13) 0.00356(9) 0.00078(9) -0.00031(9)
O2 0.0149(4) 0.0169(4) 0.0257(4) 0.0096(3) -0.0020(3) -0.0013(3)
S3 0.01294(12) 0.01698(13) 0.01055(12) 0.00342(9) 0.00333(9) 0.00366(10)
S4 0.01217(12) 0.01191(12) 0.01474(13) 0.00408(9) 0.00337(9) 0.00204(9)
S5 0.01441(13) 0.01542(13) 0.01076(12) 0.00284(9) 0.00309(9) 0.00519(10)
N1 0.0127(4) 0.0125(4) 0.0138(4) 0.0053(3) 0.0009(3) 0.0031(3)
C1 0.0144(5) 0.0282(6) 0.0194(5) 0.0144(5) 0.0033(4) 0.0022(4)
C2 0.0237(6) 0.0163(5) 0.0202(5) 0.0079(4) 0.0031(4) -0.0021(4)
C3 0.0211(5) 0.0128(5) 0.0139(5) 0.0035(4) 0.0047(4) 0.0018(4)
C4 0.0128(4) 0.0128(4) 0.0115(4) 0.0054(4) 0.0025(4) 0.0025(4)
C5 0.0303(6) 0.0165(5) 0.0149(5) 0.0030(4) 0.0085(5) 0.0056(5)
C6 0.0301(7) 0.0284(6) 0.0168(5) 0.0085(5) 0.0126(5) 0.0098(5)
C7 0.0240(6) 0.0469(9) 0.0320(7) 0.0259(7) 0.0083(5) -0.0011(6)
C8 0.0140(5) 0.0126(4) 0.0126(4) 0.0045(4) 0.0019(4) 0.0016(4)
C9 0.0118(4) 0.0123(4) 0.0121(4) 0.0045(4) 0.0024(3) 0.0007(4)
C10 0.0098(4) 0.0136(5) 0.0126(4) 0.0048(4) 0.0030(3) 0.0024(3)
C11 0.0098(4) 0.0188(5) 0.0144(5) 0.0083(4) 0.0043(4) 0.0030(4)
C12 0.0113(4) 0.0169(5) 0.0156(5) 0.0087(4) 0.0053(4) 0.0039(4)
C13 0.0104(4) 0.0137(5) 0.0126(4) 0.0050(4) 0.0033(3) 0.0033(4)
C14 0.0131(5) 0.0120(4) 0.0123(4) 0.0047(4) 0.0034(4) 0.0024(4)
C15 0.0146(5) 0.0115(4) 0.0138(5) 0.0052(4) 0.0024(4) 0.0022(4)
C16 0.0117(5) 0.0241(6) 0.0170(5) 0.0099(4) 0.0013(4) 0.0010(4)
C17 0.0177(5) 0.0189(5) 0.0234(6) 0.0097(4) 0.0068(4) 0.0082(4)

loop_
_atom_type_symbol
_atom_type_description
_atom_type_scat_dispersion_real
_atom_type_scat_dispersion_imag
_atom_type_scat_source
C C 0.0033 0.0016 'International Tables Vol C Tables 4.2.6.8 and 6.1.1.4'
H H 0.0000 0.0000 'International Tables Vol C Tables 4.2.6.8 and 6.1.1.4'
N N 0.0061 0.0033 'International Tables Vol C Tables 4.2.6.8 and 6.1.1.4'
O O 0.0106 0.0060 'International Tables Vol C Tables 4.2.6.8 and 6.1.1.4'
S S 0.1246 0.1234 'International Tables Vol C Tables 4.2.6.8 and 6.1.1.4'

loop_
_geom_angle_atom_site_label_1
_geom_angle_atom_site_label_2
_geom_angle_atom_site_label_3
_geom_angle
O1 S1 O2 121.47(6)
O1 S1 N1 105.66(5)
O2 S1 N1 104.79(5)
O1 S1 C4 109.84(6)
O2 S1 C4 110.36(6)
N1 S1 C4 102.85(5)
C9 S2 C10 98.25(5)
C10 S3 C11 102.18(5)
C13 S4 C12 101.98(5)
C14 S5 C13 98.01(5)
C8 N1 C15 110.27(9)
C8 N1 S1 123.94(8)
C15 N1 S1 123.98(8)
C2 C1 C6 118.66(11)
C2 C1 C7 121.22(13)
C6 C1 C7 120.11(12)
C1 C2 C3 121.14(11)
C1 C2 H2 119.4
C3 C2 H2 119.4
C4 C3 C2 118.71(11)
C4 C3 H3 120.6
C2 C3 H3 120.6
C3 C4 C5 121.59(11)
C3 C4 S1 119.22(8)
C5 C4 S1 119.12(9)
C6 C5 C4 118.54(11)
C6 C5 H5 120.7
C4 C5 H5 120.7
C5 C6 C1 121.35(11)
C5 C6 H6 119.3
C1 C6 H6 119.3
C1 C7 H7A 109.5
C1 C7 H7B 109.5
H7A C7 H7B 109.5
C1 C7 H7C 109.5
H7A C7 H7C 109.5
H7B C7 H7C 109.5
C1 C7 H7D 109.5
H7A C7 H7D 141.1
H7B C7 H7D 56.3
H7C C7 H7D 56.3
C1 C7 H7E 109.5
H7A C7 H7E 56.3
H7B C7 H7E 141.1
H7C C7 H7E 56.3
H7D C7 H7E 109.5
C1 C7 H7F 109.5
H7A C7 H7F 56.3
H7B C7 H7F 56.3
H7C C7 H7F 141.1
H7D C7 H7F 109.5
H7E C7 H7F 109.5
C9 C8 N1 106.84(10)
C9 C8 H8 126.6
N1 C8 H8 126.6
C8 C9 C14 108.04(10)
C8 C9 S2 129.77(9)
C14 C9 S2 122.14(8)
C13 C10 S3 121.06(9)
C13 C10 S2 123.21(9)
S3 C10 S2 115.72(6)
C12 C11 C16 126.22(11)
C12 C11 S3 121.12(9)
C16 C11 S3 112.65(8)
C11 C12 C17 126.68(11)
C11 C12 S4 120.36(9)
C17 C12 S4 112.96(9)
C10 C13 S4 121.29(9)
C10 C13 S5 123.54(9)
S4 C13 S5 115.17(6)
C15 C14 C9 108.20(10)
C15 C14 S5 129.65(9)
C9 C14 S5 122.06(8)
C14 C15 N1 106.64(10)
C14 C15 H15 126.7
N1 C15 H15 126.7
C11 C16 H16A 109.5
C11 C16 H16B 109.5
H16A C16 H16B 109.5
C11 C16 H16C 109.5
H16A C16 H16C 109.5
H16B C16 H16C 109.5
C12 C17 H17A 109.5
C12 C17 H17B 109.5
H17A C17 H17B 109.5
C12 C17 H17C 109.5
H17A C17 H17C 109.5
H17B C17 H17C 109.5

loop_
_geom_bond_atom_site_label_1
_geom_bond_atom_site_label_2
_geom_bond_distance
S1 O1 1.4280(9)
S1 O2 1.4295(9)
S1 N1 1.6840(10)
S1 C4 1.7447(11)
S2 C9 1.7532(11)
S2 C10 1.7719(12)
S3 C10 1.7532(11)
S3 C11 1.7836(12)
S4 C13 1.7561(12)
S4 C12 1.7822(12)
S5 C14 1.7512(11)
S5 C13 1.7684(11)
N1 C8 1.3916(14)
N1 C15 1.3916(14)
C1 C2 1.3914(18)
C1 C6 1.396(2)
C1 C7 1.5076(18)
C2 C3 1.3931(17)
C2 H2 0.9500
C3 C4 1.3847(16)
C3 H3 0.9500
C4 C5 1.3947(15)
C5 C6 1.3851(18)
C5 H5 0.9500
C6 H6 0.9500
C7 H7A 0.9800
C7 H7B 0.9800
C7 H7C 0.9800
C7 H7D 0.9800
C7 H7E 0.9800
C7 H7F 0.9800
C8 C9 1.3697(15)
C8 H8 0.9500
C9 C14 1.4309(15)
C10 C13 1.3450(15)
C11 C12 1.3393(16)
C11 C16 1.5052(15)
C12 C17 1.5094(16)
C14 C15 1.3720(15)
C15 H15 0.9500
C16 H16A 0.9800
C16 H16B 0.9800
C16 H16C 0.9800
C17 H17A 0.9800
C17 H17B 0.9800
C17 H17C 0.9800

loop_
_geom_torsion_atom_site_label_1
_geom_torsion_atom_site_label_2
_geom_torsion_atom_site_label_3
_geom_torsion_atom_site_label_4
_geom_torsion
O1 S1 N1 C8 -38.29(10)
O2 S1 N1 C8 -167.69(9)
C4 S1 N1 C8 76.89(10)
O1 S1 N1 C15 158.52(9)
O2 S1 N1 C15 29.11(11)
C4 S1 N1 C15 -86.31(10)
C6 C1 C2 C3 0.73(19)
C7 C1 C2 C3 -179.66(12)
C1 C2 C3 C4 -0.60(19)
C2 C3 C4 C5 0.05(18)
C2 C3 C4 S1 177.03(9)
O1 S1 C4 C3 10.95(11)
O2 S1 C4 C3 147.49(9)
N1 S1 C4 C3 -101.17(10)
O1 S1 C4 C5 -172.00(9)
O2 S1 C4 C5 -35.45(11)
N1 S1 C4 C5 75.88(10)
C3 C4 C5 C6 0.35(19)
S1 C4 C5 C6 -176.63(10)
C4 C5 C6 C1 -0.2(2)
C2 C1 C6 C5 -0.3(2)
C7 C1 C6 C5 -179.93(13)
C15 N1 C8 C9 -0.57(12)
S1 N1 C8 C9 -165.76(8)
N1 C8 C9 C14 0.35(12)
N1 C8 C9 S2 -177.12(8)
C10 S2 C9 C8 135.09(11)
C10 S2 C9 C14 -42.07(10)
C11 S3 C10 C13 40.96(10)
C11 S3 C10 S2 -139.82(6)
C9 S2 C10 C13 41.20(11)
C9 S2 C10 S3 -138.01(6)
C10 S3 C11 C12 -42.03(10)
C10 S3 C11 C16 138.72(8)
C16 C11 C12 C17 -0.58(18)
S3 C11 C12 C17 -179.72(9)
C16 C11 C12 S4 179.50(9)
S3 C11 C12 S4 0.36(13)
C13 S4 C12 C11 41.93(10)
C13 S4 C12 C17 -138.01(8)
S3 C10 C13 S4 1.73(14)
S2 C10 C13 S4 -177.43(6)
S3 C10 C13 S5 -178.72(6)
S2 C10 C13 S5 2.12(15)
C12 S4 C13 C10 -43.49(10)
C12 S4 C13 S5 136.93(6)
C14 S5 C13 C10 -43.85(11)
C14 S5 C13 S4 135.72(6)
C8 C9 C14 C15 -0.01(13)
S2 C9 C14 C15 177.69(8)
C8 C9 C14 S5 -176.86(8)
S2 C9 C14 S5 0.85(14)
C13 S5 C14 C15 -134.64(11)
C13 S5 C14 C9 41.47(10)
C9 C14 C15 N1 -0.33(12)
S5 C14 C15 N1 176.20(9)
C8 N1 C15 C14 0.56(12)
S1 N1 C15 C14 165.74(8)
